data_7248732
loop_
_publ_author_name
'Lei, Xiaoqiang'
'Sun, Yanyan'
'Guo, Qinglan'
'Shi, Jiangong'

_publ_section_title
;
 Base mediated aza-[2 + 1] annulation and regioselective aziridine
 ring-opening cascade: mild synthesis of functionalized \b-amino ketones
 from cyclic N-sulfonyl aldimines and \a-carbonyl sulfonium salts
;
_journal_issue 24
_journal_name_full 'RSC Advances'
_journal_page_first 17178
_journal_page_last 17183
_journal_paper_doi 10.1039/D4RA02817A
_journal_volume 14
_journal_year 2024
_chemical_formula_moiety 'C15 H11 N O4 S'
_chemical_formula_sum 'C15 H11 N O4 S'
_chemical_formula_weight 301.31
_space_group_crystal_system monoclinic
_space_group_IT_number 14
_space_group_name_Hall '-P 2ybc'
_space_group_name_H-M_alt 'P 1 21/c 1'
_atom_sites_solution_hydrogens geom
_atom_sites_solution_primary dual
_audit_creation_date 2022-06-17
_audit_creation_method
;
Olex2 1.3
(compiled 2020.11.12 svn.r5f609507 for OlexSys, GUI svn.r6226)
;
_audit_update_record
;
2024-02-21 deposited with the CCDC.	2024-05-21 downloaded from the CCDC.
;
_cell_angle_alpha 90
_cell_angle_beta 109.188(2)
_cell_angle_gamma 90
_cell_formula_units_Z 4
_cell_length_a 17.0912(3)
_cell_length_b 5.88627(10)
_cell_length_c 13.7901(3)
_cell_measurement_reflns_used 10171
_cell_measurement_temperature 100.00(10)
_cell_measurement_theta_max 76.3440
_cell_measurement_theta_min 5.4110
_cell_volume 1310.26(5)
_computing_cell_refinement 'CrysAlisPro 1.171.41.110a (Rigaku OD, 2021)'
_computing_data_collection 'CrysAlisPro 1.171.41.110a (Rigaku OD, 2021)'
_computing_data_reduction 'CrysAlisPro 1.171.41.110a (Rigaku OD, 2021)'
_computing_molecular_graphics 'Olex2 1.3 (Dolomanov et al., 2009)'
_computing_publication_material 'Olex2 1.3 (Dolomanov et al., 2009)'
_computing_structure_refinement 'SHELXL 2018/3 (Sheldrick, 2015)'
_computing_structure_solution 'SHELXT  (Sheldrick, 2015)'
_diffrn_ambient_environment N~2~
_diffrn_ambient_temperature 100.00(10)
_diffrn_detector 'Hybrid Pixel Array Detector'
_diffrn_detector_area_resol_mean 10.0000
_diffrn_detector_type HyPix
_diffrn_measured_fraction_theta_full 0.9996
_diffrn_measured_fraction_theta_max 0.9797
_diffrn_measurement_details
;
List of Runs (angles in degrees, time in seconds):

  # Type    Start    End  Width  t~exp~   \w     \q     \k     \f   Frames
#--------------------------------------------------------------------------
  1  \w     40.00 120.00   0.50    0.05    --   47.63  57.00 -90.00  160
  2  \w    149.00 175.00   0.50    0.05    --  106.81  45.00-120.00   52
  3  \w     94.00 178.00   0.50    0.05    --  106.81  15.00-150.00  168
  4  \w    102.00 141.00   0.50    0.05    --  106.81  30.00-120.00   78
  5  \w    133.00 170.00   0.50    0.05    --  106.81  15.00-180.00   74
  6  \w    103.00 146.00   0.50    0.05    --  106.81  45.00-120.00   86
  7  \w    117.00 173.00   0.50    0.05    --  106.81  15.00 -90.00  112
  8  \w     94.00 132.00   0.50    0.05    --  106.81  45.00  60.00   76
  9  \w    150.00 175.00   0.50    0.05    --  106.81  45.00  60.00   50
 10  \w    132.00 165.00   0.50    0.05    --  106.81  81.00 108.00   66
 11  \w    -16.00  22.00   0.50    0.05    --   47.63 -19.00 -30.00   76
 12  \w     35.00  67.00   0.50    0.05    --  106.81 -61.00   0.00   64
 13  \w     35.00  75.00   0.50    0.05    --  106.81 -61.00  30.00   80
 14  \w     34.00  69.00   0.50    0.05    --  106.81 -61.00  90.00   70
 15  \w     39.00  64.00   0.50    0.05    --  106.81 -61.00 120.00   50
 16  \w     82.00 109.00   0.50    0.05    --  106.81-125.00 120.00   54
 17  \w     34.00  68.00   0.50    0.05    --  106.81-125.00 120.00   68
 18  \w     74.00 101.00   0.50    0.05    --  106.81 -81.00 -13.00   54
 19  \w     37.00  92.00   0.50    0.05    --  106.81 -94.00 -60.00  110
 20  \w     34.00  68.00   0.50    0.05    --  106.81 -94.00 -90.00   68
 21  \w     70.00 102.00   0.50    0.05    --  106.81 -94.00 -90.00   64
 22  \w     27.00  64.00   0.50    0.05    --   47.63 -81.00 -13.00   74
 23  \w    -20.00   5.00   0.50    0.05    --   47.63 -81.00 -13.00   50
 24  \w    -11.00  15.00   0.50    0.05    --  -47.63  19.00-180.00   52
 25  \w    -21.00  26.00   0.50    0.05    --  -47.63  19.00-120.00   94
 26  \w    -68.00 -32.00   0.50    0.05    -- -104.50  61.00 -90.00   72
 27  \w    -64.00 -34.00   0.50    0.05    -- -104.50  61.00 -30.00   60
 28  \w     -8.00  19.00   0.50    0.05    --  -47.63  19.00  90.00   54
 29  \w   -115.00 -74.00   0.50    0.05    --  -47.63-125.00  60.00   82
 30  \w   -119.00 -76.00   0.50    0.05    --  -47.63-125.00-180.00   86
 31  \w   -174.00 -84.00   0.50    0.05    -- -104.50 -94.00-150.00  180
 32  \w   -156.00 -80.00   0.50    0.05    -- -104.50 -81.00 -13.00  152
 33  \w   -151.00-124.00   0.50    0.05    -- -104.50 -61.00  60.00   54
 34  \w   -174.00-139.00   0.50    0.05    -- -104.50 -15.00  60.00   70
 35  \w   -113.00 -88.00   0.50    0.05    -- -104.50 -61.00  60.00   50
 36  \w   -117.00 -78.00   0.50    0.05    -- -104.50  81.00 108.00   78
 37  \w    -74.00 -35.00   0.50    0.05    -- -104.50  81.00 108.00   78
 38  \w    -99.00 -32.00   0.50    0.05    -- -104.50 125.00 120.00  134
 39  \w   -110.00 -39.00   0.50    0.05    -- -104.50 125.00 -30.00  142
 40  \w    -63.00  24.00   0.50    0.05    --  -47.63  81.00 108.00  174
;
_diffrn_measurement_device 'four-circle diffractometer'
_diffrn_measurement_device_type 'XtaLAB Synergy R, HyPix'
_diffrn_measurement_method '\w scans'
_diffrn_orient_matrix_type 'CrysAlisPro convention (1999,Acta A55,543-557)'
_diffrn_orient_matrix_UB_11 0.0659234000
_diffrn_orient_matrix_UB_12 -0.1537793000
_diffrn_orient_matrix_UB_13 0.0739342000
_diffrn_orient_matrix_UB_21 -0.0069226000
_diffrn_orient_matrix_UB_22 -0.1664954000
_diffrn_orient_matrix_UB_23 -0.0886862000
_diffrn_orient_matrix_UB_31 0.0686463000
_diffrn_orient_matrix_UB_32 0.1307519000
_diffrn_orient_matrix_UB_33 -0.0258900000
_diffrn_radiation_monochromator mirror
_diffrn_radiation_probe x-ray
_diffrn_radiation_type 'Cu K\a'
_diffrn_radiation_wavelength 1.54184
_diffrn_reflns_av_R_equivalents 0.0332
_diffrn_reflns_av_unetI/netI 0.0210
_diffrn_reflns_Laue_measured_fraction_full 0.999
_diffrn_reflns_Laue_measured_fraction_max 0.979
_diffrn_reflns_limit_h_max 21
_diffrn_reflns_limit_h_min -19
_diffrn_reflns_limit_k_max 7
_diffrn_reflns_limit_k_min -7
_diffrn_reflns_limit_l_max 15
_diffrn_reflns_limit_l_min -17
_diffrn_reflns_number 13936
_diffrn_reflns_point_group_measured_fraction_full 0.999
_diffrn_reflns_point_group_measured_fraction_max 0.979
_diffrn_reflns_theta_full 67.684
_diffrn_reflns_theta_max 77.022
_diffrn_reflns_theta_min 2.737
_diffrn_source 'Rotating-anode X-ray tube'
_diffrn_source_type 'PhotonJet R (Cu) X-ray Source'
_exptl_absorpt_coefficient_mu 2.355
_exptl_absorpt_correction_T_max 1.00000
_exptl_absorpt_correction_T_min 0.77227
_exptl_absorpt_correction_type multi-scan
_exptl_absorpt_process_details
;
CrysAlisPro 1.171.41.110a (Rigaku Oxford Diffraction, 2021)
Empirical absorption correction using spherical harmonics,
implemented in SCALE3 ABSPACK scaling algorithm.
;
_exptl_crystal_colour colourless
_exptl_crystal_colour_primary colourless
_exptl_crystal_density_diffrn 1.527
_exptl_crystal_description block
_exptl_crystal_F_000 624
_exptl_crystal_size_max 0.12
_exptl_crystal_size_mid 0.08
_exptl_crystal_size_min 0.05
_refine_diff_density_max 0.445
_refine_diff_density_min -0.504
_refine_diff_density_rms 0.069
_refine_ls_extinction_method none
_refine_ls_goodness_of_fit_ref 1.069
_refine_ls_hydrogen_treatment constr
_refine_ls_matrix_type full
_refine_ls_number_parameters 190
_refine_ls_number_reflns 2713
_refine_ls_number_restraints 0
_refine_ls_restrained_S_all 1.069
_refine_ls_R_factor_all 0.0416
_refine_ls_R_factor_gt 0.0396
_refine_ls_shift/su_max 0.000
_refine_ls_shift/su_mean 0.000
_refine_ls_structure_factor_coef Fsqd
_refine_ls_weighting_details 'w=1/[\s^2^(Fo^2^)+(0.0620P)^2^+0.9173P] where P=(Fo^2^+2Fc^2^)/3'
_refine_ls_weighting_scheme calc
_refine_ls_wR_factor_gt 0.1085
_refine_ls_wR_factor_ref 0.1101
_reflns_Friedel_coverage 0.000
_reflns_number_gt 2539
_reflns_number_total 2713
_reflns_threshold_expression 'I > 2\s(I)'
_cod_data_source_file d4ra02817a2.cif
_cod_data_source_block lxq_40_auto
_cod_database_code 7248732
_shelx_shelxl_version_number 2018/3
_shelx_space_group_comment
;
The symmetry employed for this shelxl refinement is uniquely defined
by the following loop, which should always be used as a source of
symmetry information in preference to the above space-group names.
They are only intended as comments.
;
_shelx_estimated_absorpt_t_max 0.891
_shelx_estimated_absorpt_t_min 0.765
_diffrn_oxdiff_digest_frames
;
01e58982ecd00190dde62ab305001052c2000430f84
;
_reflns_odcompleteness_completeness 99.96
_reflns_odcompleteness_iscentric 1
_reflns_odcompleteness_theta 66.97
_olex2_refinement_description
;
1. Fixed Uiso
 At 1.2 times of:
  All C(H) groups
2.a Ternary CH refined with riding coordinates:
 C11(H11), C12(H12)
2.b Aromatic/amide H refined with riding coordinates:
 C9(H9), C18(H18), C7(H7), C23(H23), C22(H22), C6(H6), C20(H20), C8(H8),
 C21(H21)
;
_olex2_submission_special_instructions 'No special instructions were received'
_oxdiff_exptl_absorpt_empirical_details
;
Empirical correction (ABSPACK) includes:
- Absorption correction using spherical harmonics
- Frame scaling
;
_oxdiff_exptl_absorpt_empirical_full_max 1.298
_oxdiff_exptl_absorpt_empirical_full_min 0.769

loop_
_space_group_symop_operation_xyz
'x, y, z'
'-x, y+1/2, -z+1/2'
'-x, -y, -z'
'x, -y-1/2, z-1/2'

loop_
_atom_site_label
_atom_site_type_symbol
_atom_site_fract_x
_atom_site_fract_y
_atom_site_fract_z
_atom_site_U_iso_or_equiv
_atom_site_adp_type
_atom_site_occupancy
_atom_site_site_symmetry_order
_atom_site_calc_flag
_atom_site_refinement_flags_posn
_atom_site_refinement_flags_adp
_atom_site_refinement_flags_occupancy
_atom_site_disorder_assembly
_atom_site_disorder_group
S1 S 0.31162(2) 0.44284(7) 0.87750(3) 0.01948(14) Uani 1 1 d . . . . .
O2 O 0.26533(8) 0.4615(2) 0.94565(10) 0.0251(3) Uani 1 1 d . . . . .
C9 C 0.36449(10) 0.5595(3) 0.60122(14) 0.0226(4) Uani 1 1 d . . . . .
H9 H 0.351875 0.448651 0.548255 0.027 Uiso 1 1 calc R U . . .
O4 O 0.31572(7) 0.69439(19) 0.83606(9) 0.0216(3) Uani 1 1 d . . . . .
O16 O 0.12590(8) 0.0715(2) 0.63459(10) 0.0262(3) Uani 1 1 d . . . . .
C10 C 0.32751(10) 0.5468(3) 0.67737(13) 0.0195(3) Uani 1 1 d . . . . .
C18 C 0.01298(11) 0.5866(3) 0.65318(13) 0.0215(3) Uani 1 1 d . . . . .
H18 H 0.057341 0.685415 0.687699 0.026 Uiso 1 1 calc R U . . .
O14 O 0.39249(7) 0.3472(2) 0.91100(9) 0.0239(3) Uani 1 1 d . . . . .
C17 C 0.02940(10) 0.3681(3) 0.62510(12) 0.0191(3) Uani 1 1 d . . . . .
N13 N 0.25681(8) 0.2978(2) 0.77609(11) 0.0202(3) Uani 1 1 d . . . . .
C7 C 0.43886(10) 0.8965(3) 0.67968(15) 0.0254(4) Uani 1 1 d . . . . .
H7 H 0.475666 1.017005 0.679086 0.031 Uiso 1 1 calc R U . . .
C23 C -0.03709(10) 0.2274(3) 0.57226(13) 0.0227(4) Uani 1 1 d . . . . .
H23 H -0.026385 0.079255 0.552382 0.027 Uiso 1 1 calc R U . . .
C5 C 0.35010(10) 0.7084(3) 0.75519(13) 0.0201(3) Uani 1 1 d . . . . .
C22 C -0.11794(11) 0.3010(3) 0.54865(14) 0.0250(4) Uani 1 1 d . . . . .
H22 H -0.162459 0.204670 0.512084 0.030 Uiso 1 1 calc R U . . .
C11 C 0.26756(10) 0.3637(3) 0.67687(13) 0.0204(3) Uani 1 1 d . . . . .
H11 H 0.263626 0.237069 0.627143 0.024 Uiso 1 1 calc R U . . .
C6 C 0.40436(10) 0.8837(3) 0.75798(14) 0.0235(4) Uani 1 1 d . . . . .
H6 H 0.417794 0.992635 0.811791 0.028 Uiso 1 1 calc R U . . .
C20 C -0.06864(11) 0.6587(3) 0.63036(13) 0.0236(4) Uani 1 1 d . . . . .
H20 H -0.079781 0.806442 0.650334 0.028 Uiso 1 1 calc R U . . .
C15 C 0.11404(10) 0.2707(3) 0.65038(13) 0.0207(3) Uani 1 1 d . . . . .
C8 C 0.41975(10) 0.7338(3) 0.60239(14) 0.0250(4) Uani 1 1 d . . . . .
H8 H 0.444549 0.741673 0.550102 0.030 Uiso 1 1 calc R U . . .
C21 C -0.13383(11) 0.5171(3) 0.57874(13) 0.0246(4) Uani 1 1 d . . . . .
H21 H -0.189342 0.567547 0.563908 0.029 Uiso 1 1 calc R U . . .
C12 C 0.18860(10) 0.4208(3) 0.69777(13) 0.0201(3) Uani 1 1 d . . . . .
H12 H 0.178613 0.583230 0.711511 0.024 Uiso 1 1 calc R U . . .

loop_
_atom_site_aniso_label
_atom_site_aniso_U_11
_atom_site_aniso_U_22
_atom_site_aniso_U_33
_atom_site_aniso_U_23
_atom_site_aniso_U_13
_atom_site_aniso_U_12
S1 0.0173(2) 0.0196(2) 0.0209(2) -0.00199(14) 0.00553(16) -0.00079(13)
O2 0.0231(6) 0.0279(7) 0.0258(6) -0.0034(5) 0.0102(5) -0.0018(5)
C9 0.0184(8) 0.0246(9) 0.0229(8) 0.0003(6) 0.0041(6) -0.0003(6)
O4 0.0211(6) 0.0174(6) 0.0266(6) -0.0044(5) 0.0085(5) -0.0013(4)
O16 0.0228(6) 0.0198(6) 0.0342(7) -0.0063(5) 0.0070(5) -0.0017(5)
C10 0.0158(7) 0.0184(8) 0.0226(8) 0.0012(6) 0.0040(6) 0.0000(6)
C18 0.0223(8) 0.0196(8) 0.0215(8) -0.0012(6) 0.0058(6) -0.0026(6)
O14 0.0193(6) 0.0265(6) 0.0244(6) -0.0006(5) 0.0051(5) 0.0018(5)
C17 0.0191(8) 0.0190(8) 0.0198(7) 0.0003(6) 0.0069(6) -0.0025(6)
N13 0.0189(7) 0.0181(7) 0.0233(7) -0.0019(5) 0.0065(5) -0.0020(5)
C7 0.0190(8) 0.0206(8) 0.0339(9) 0.0066(7) 0.0050(7) -0.0017(6)
C23 0.0232(8) 0.0194(8) 0.0254(8) -0.0032(6) 0.0080(7) -0.0039(6)
C5 0.0172(7) 0.0178(7) 0.0249(8) 0.0008(6) 0.0066(6) 0.0012(6)
C22 0.0209(8) 0.0258(9) 0.0282(9) -0.0023(7) 0.0080(7) -0.0046(7)
C11 0.0191(8) 0.0197(8) 0.0214(8) -0.0013(6) 0.0054(6) -0.0018(6)
C6 0.0194(8) 0.0165(7) 0.0318(9) 0.0000(7) 0.0045(7) -0.0002(6)
C20 0.0267(9) 0.0212(8) 0.0238(8) -0.0008(7) 0.0096(7) 0.0018(7)
C15 0.0212(8) 0.0187(8) 0.0220(8) -0.0018(6) 0.0069(6) -0.0027(6)
C8 0.0187(8) 0.0293(9) 0.0260(9) 0.0070(7) 0.0059(7) 0.0008(7)
C21 0.0203(8) 0.0296(9) 0.0242(9) 0.0013(7) 0.0079(7) 0.0012(7)
C12 0.0184(8) 0.0187(8) 0.0216(8) -0.0010(6) 0.0043(6) -0.0013(6)

loop_
_atom_type_symbol
_atom_type_description
_atom_type_scat_dispersion_real
_atom_type_scat_dispersion_imag
_atom_type_scat_source
C C 0.0181 0.0091 'International Tables Vol C Tables 4.2.6.8 and 6.1.1.4'
H H 0.0000 0.0000 'International Tables Vol C Tables 4.2.6.8 and 6.1.1.4'
N N 0.0311 0.0180 'International Tables Vol C Tables 4.2.6.8 and 6.1.1.4'
O O 0.0492 0.0322 'International Tables Vol C Tables 4.2.6.8 and 6.1.1.4'
S S 0.3331 0.5567 'International Tables Vol C Tables 4.2.6.8 and 6.1.1.4'

loop_
_geom_angle_atom_site_label_1
_geom_angle_atom_site_label_2
_geom_angle_atom_site_label_3
_geom_angle
_geom_angle_site_symmetry_1
_geom_angle_site_symmetry_3
_geom_angle_publ_flag
O2 S1 O4 105.36(7) . . ?
O2 S1 O14 120.67(8) . . ?
O2 S1 N13 108.55(7) . . ?
O4 S1 N13 104.89(7) . . ?
O14 S1 O4 109.34(7) . . ?
O14 S1 N13 106.99(7) . . ?
C10 C9 H9 119.8 . . ?
C8 C9 H9 119.8 . . ?
C8 C9 C10 120.35(16) . . ?
C5 O4 S1 114.34(10) . . ?
C9 C10 C11 121.22(15) . . ?
C5 C10 C9 117.69(15) . . ?
C5 C10 C11 121.08(15) . . ?
C17 C18 H18 120.1 . . ?
C20 C18 H18 120.1 . . ?
C20 C18 C17 119.71(15) . . ?
C18 C17 C23 119.03(15) . . ?
C18 C17 C15 123.92(15) . . ?
C23 C17 C15 117.03(15) . . ?
C11 N13 S1 115.99(11) . . ?
C11 N13 C12 60.76(10) . . ?
C12 N13 S1 117.09(11) . . ?
C6 C7 H7 119.8 . . ?
C8 C7 H7 119.8 . . ?
C8 C7 C6 120.34(16) . . ?
C17 C23 H23 119.5 . . ?
C22 C23 C17 121.00(16) . . ?
C22 C23 H23 119.5 . . ?
C10 C5 O4 118.91(14) . . ?
C6 C5 O4 117.93(15) . . ?
C6 C5 C10 123.16(16) . . ?
C23 C22 H22 120.2 . . ?
C23 C22 C21 119.62(16) . . ?
C21 C22 H22 120.2 . . ?
C10 C11 N13 118.52(14) . . ?
C10 C11 H11 115.8 . . ?
C10 C11 C12 119.78(14) . . ?
N13 C11 H11 115.8 . . ?
N13 C11 C12 59.63(10) . . ?
C12 C11 H11 115.8 . . ?
C7 C6 H6 120.9 . . ?
C5 C6 C7 118.11(16) . . ?
C5 C6 H6 120.9 . . ?
C18 C20 H20 119.7 . . ?
C21 C20 C18 120.63(16) . . ?
C21 C20 H20 119.7 . . ?
O16 C15 C17 122.27(15) . . ?
O16 C15 C12 118.19(15) . . ?
C17 C15 C12 119.54(14) . . ?
C9 C8 H8 119.8 . . ?
C7 C8 C9 120.31(17) . . ?
C7 C8 H8 119.8 . . ?
C22 C21 H21 120.0 . . ?
C20 C21 C22 119.99(16) . . ?
C20 C21 H21 120.0 . . ?
N13 C12 C11 59.61(10) . . ?
N13 C12 C15 112.13(13) . . ?
N13 C12 H12 117.9 . . ?
C11 C12 C15 117.86(14) . . ?
C11 C12 H12 117.9 . . ?
C15 C12 H12 117.9 . . ?

loop_
_geom_bond_atom_site_label_1
_geom_bond_atom_site_label_2
_geom_bond_distance
_geom_bond_site_symmetry_2
_geom_bond_publ_flag
S1 O2 1.4176(13) . ?
S1 O4 1.5970(12) . ?
S1 O14 1.4215(12) . ?
S1 N13 1.6435(14) . ?
C9 H9 0.9500 . ?
C9 C10 1.394(2) . ?
C9 C8 1.391(2) . ?
O4 C5 1.424(2) . ?
O16 C15 1.221(2) . ?
C10 C5 1.391(2) . ?
C10 C11 1.485(2) . ?
C18 H18 0.9500 . ?
C18 C17 1.398(2) . ?
C18 C20 1.392(2) . ?
C17 C23 1.401(2) . ?
C17 C15 1.487(2) . ?
N13 C11 1.491(2) . ?
N13 C12 1.491(2) . ?
C7 H7 0.9500 . ?
C7 C6 1.392(3) . ?
C7 C8 1.389(3) . ?
C23 H23 0.9500 . ?
C23 C22 1.381(2) . ?
C5 C6 1.379(2) . ?
C22 H22 0.9500 . ?
C22 C21 1.392(3) . ?
C11 H11 1.0000 . ?
C11 C12 1.508(2) . ?
C6 H6 0.9500 . ?
C20 H20 0.9500 . ?
C20 C21 1.386(2) . ?
C15 C12 1.511(2) . ?
C8 H8 0.9500 . ?
C21 H21 0.9500 . ?
C12 H12 1.0000 . ?

loop_
_geom_torsion_atom_site_label_1
_geom_torsion_atom_site_label_2
_geom_torsion_atom_site_label_3
_geom_torsion_atom_site_label_4
_geom_torsion
_geom_torsion_site_symmetry_1
_geom_torsion_site_symmetry_2
_geom_torsion_site_symmetry_3
_geom_torsion_site_symmetry_4
_geom_torsion_publ_flag
S1 O4 C5 C10 42.15(18) . . . . ?
S1 O4 C5 C6 -138.05(13) . . . . ?
S1 N13 C11 C10 1.76(19) . . . . ?
S1 N13 C11 C12 -107.92(13) . . . . ?
S1 N13 C12 C11 106.12(13) . . . . ?
S1 N13 C12 C15 -143.61(12) . . . . ?
O2 S1 O4 C5 -171.78(10) . . . . ?
O2 S1 N13 C11 146.78(12) . . . . ?
O2 S1 N13 C12 77.94(13) . . . . ?
C9 C10 C5 O4 -177.64(14) . . . . ?
C9 C10 C5 C6 2.6(2) . . . . ?
C9 C10 C11 N13 155.01(15) . . . . ?
C9 C10 C11 C12 -135.60(16) . . . . ?
O4 S1 N13 C11 34.55(13) . . . . ?
O4 S1 N13 C12 -34.29(13) . . . . ?
O4 C5 C6 C7 179.25(14) . . . . ?
O16 C15 C12 N13 -37.1(2) . . . . ?
O16 C15 C12 C11 29.2(2) . . . . ?
C10 C9 C8 C7 0.2(3) . . . . ?
C10 C5 C6 C7 -1.0(3) . . . . ?
C10 C11 C12 N13 -107.59(16) . . . . ?
C10 C11 C12 C15 151.81(15) . . . . ?
C18 C17 C23 C22 -0.6(3) . . . . ?
C18 C17 C15 O16 171.91(17) . . . . ?
C18 C17 C15 C12 -7.8(2) . . . . ?
C18 C20 C21 C22 -0.4(3) . . . . ?
O14 S1 O4 C5 57.14(12) . . . . ?
O14 S1 N13 C11 -81.53(13) . . . . ?
O14 S1 N13 C12 -150.36(12) . . . . ?
C17 C18 C20 C21 -0.9(3) . . . . ?
C17 C23 C22 C21 -0.7(3) . . . . ?
C17 C15 C12 N13 142.60(15) . . . . ?
C17 C15 C12 C11 -151.14(15) . . . . ?
N13 S1 O4 C5 -57.29(12) . . . . ?
N13 C11 C12 C15 -100.60(16) . . . . ?
C23 C17 C15 O16 -6.4(2) . . . . ?
C23 C17 C15 C12 173.94(15) . . . . ?
C23 C22 C21 C20 1.2(3) . . . . ?
C5 C10 C11 N13 -23.5(2) . . . . ?
C5 C10 C11 C12 45.9(2) . . . . ?
C11 C10 C5 O4 0.9(2) . . . . ?
C11 C10 C5 C6 -178.84(15) . . . . ?
C11 N13 C12 C15 110.27(15) . . . . ?
C6 C7 C8 C9 1.5(3) . . . . ?
C20 C18 C17 C23 1.4(2) . . . . ?
C20 C18 C17 C15 -176.86(16) . . . . ?
C15 C17 C23 C22 177.80(16) . . . . ?
C8 C9 C10 C5 -2.2(2) . . . . ?
C8 C9 C10 C11 179.26(16) . . . . ?
C8 C7 C6 C5 -1.1(2) . . . . ?
C12 N13 C11 C10 109.68(16) . . . . ?
